data_7133294
loop_
_publ_author_name
'Witte, Robert'
'Kar, Sourav'
'Radacki, Krzysztof'
'H&#xe4;rterich, Marcel'
'Rang, Maximilian'
'Michel, Maximilian'
'Mihm, Cornelius'
'Czernetzki, Corinna'
'Br&#xfc;ckner, Tobias'
'Beck, Eva'
'Lutz, Sarah'
'Dewhurst, Rian D.'
'Braunschweig, Holger'

_publ_section_title
;
 Transition-metal-like coordination chemistry of dicoordinate borylenes
 with organic azides.
;
_journal_issue 65
_journal_name_full 'Chemical communications (Cambridge, England)'
_journal_page_first 8629
_journal_page_last 8632
_journal_paper_doi 10.1039/d4cc02923b
_journal_volume 60
_journal_year 2024
_chemical_formula_moiety 'C35 H54 B N5'
_chemical_formula_sum 'C35 H54 B N5'
_chemical_formula_weight 555.64
_space_group_crystal_system triclinic
_space_group_IT_number 2
_space_group_name_Hall '-P 1'
_space_group_name_H-M_alt 'P -1'
_atom_sites_solution_hydrogens geom
_atom_sites_solution_primary dual
_atom_sites_solution_secondary difmap
_audit_creation_date 2023-08-07
_audit_creation_method 'CIF-fill 1.4m (K.Radacki, 2005-23)'
_audit_update_record
;
2024-06-13 deposited with the CCDC.	2024-07-04 downloaded from the CCDC.
;
_cell_angle_alpha 76.108(2)
_cell_angle_beta 79.110(2)
_cell_angle_gamma 68.167(2)
_cell_formula_units_Z 2
_cell_length_a 10.8020(2)
_cell_length_b 12.3555(3)
_cell_length_c 13.8232(2)
_cell_measurement_reflns_used 26799
_cell_measurement_temperature 100(2)
_cell_measurement_theta_max 74.5790
_cell_measurement_theta_min 3.2850
_cell_volume 1652.28(6)
_computing_cell_refinement 'CrysAlisPro 1.171.41.112a (Rigaku OD, 2021)'
_computing_data_collection 'CrysAlisPro 1.171.41.112a (Rigaku OD, 2021)'
_computing_data_reduction 'CrysAlisPro 1.171.41.112a (Rigaku OD, 2021)'
_computing_molecular_graphics 'ShelXLe (Huebschle et all, 2011)'
_computing_publication_material 'SHELXL-2018/3 (Sheldrick, 2018)'
_computing_structure_refinement 'SHELXL-2018/3 (Sheldrick, 2018)'
_computing_structure_solution 'SHELXT 2018/2 (Sheldrick, 2018)''
_diffrn_ambient_environment N~2~
_diffrn_ambient_temperature 100(2)
_diffrn_detector HPA
_diffrn_detector_area_resol_mean 10.0
_diffrn_detector_type 'HyPix Arc150'
_diffrn_measured_fraction_theta_full 0.993
_diffrn_measured_fraction_theta_max 0.964
_diffrn_measurement_details
;
 List of Runs (angles in degrees, time in seconds):
 --------------------------------------------------------------------------
  1  \w    -97.00 -22.00   0.50    0.05    --  -69.54 126.00-120.00  150
  2  \w   -103.00 -68.00   0.50    0.05    --  -54.00 -50.00   0.64   70
  3  \w   -128.00 -93.00   0.50    0.05    --  -79.50 -50.00  17.24   70
  4  \w   -111.00 -76.00   0.50    0.05    --  -62.00 -49.00  73.28   70
  5  \w     42.00  92.00   0.50    0.05    --   84.34 -95.00 150.00  100
  6  \w   -116.00 -79.00   0.50    0.05    --  -66.00 -45.00 137.10   74
  7  \w     42.00  92.00   0.50    0.05    --   84.34 -95.00 -30.00  100
  8  \w   -130.00 -92.00   0.50    0.05    --  -79.50 -42.00  40.75   76
  9  \w     42.00  92.00   0.50    0.05    --   84.34 -95.00-180.00  100
 10  \w    -92.00 -31.00   0.50    0.05    --  -76.37 112.00  60.00  122
 11  \w     44.00 121.00   0.50    0.05    --   71.26  14.00  23.00  154
 12  \w   -126.00 -92.00   0.50    0.05    --  -79.50 -57.00  94.33   68
 13  \w   -122.00 -87.00   0.50    0.05    --  -74.00 -51.00 169.20   70
 14  \w     49.00 134.00   0.50    0.05    --   84.34  14.00  23.00  170
 15  \w    -74.00 -39.00   0.50    0.05    --  -26.00 -52.00 125.54   70
 16  \w   -128.00 -93.00   0.50    0.05    --  -79.50 -51.00 104.08   70
 17  \w   -124.00 -94.00   0.50    0.05    --  -79.50 -64.00 140.30   60
 18  \w   -126.00 -92.00   0.50    0.05    --  -79.50-123.00-161.62   68
 19  \w     44.00 109.00   0.50    0.05    --   58.45  14.00  23.00  130
 20  \w     34.00  60.00   0.50    0.05    --   22.00  58.00  20.94   52
 21  \w     31.00  60.00   0.50    0.05    --   18.00  55.00-136.82   58
 22  \w     30.00  56.00   0.50    0.05    --   18.00  60.00 -62.82   52
 23  \w     31.00  93.00   0.50    0.05    --   76.32-112.00 150.00  124
 24  \w    -92.00 -35.00   0.50    0.05    --  -79.50 102.00 -64.48  114
 25  \w   -120.00 -86.00   0.50    0.05    --  -74.00 -60.00 -15.89   68
 26  \w    -39.00  -3.00   0.50    0.05    --  -22.00 109.00  51.66   72
 27  \w   -120.00 -86.00   0.50    0.05    --  -74.00 -60.00 -50.35   68
 28  \w   -120.00 -86.00   0.50    0.05    --  -74.00 -59.00 -77.75   68
 29  \w   -120.00 -86.00   0.50    0.05    --  -74.00 -59.00-107.20   68
 30  \w   -120.00 -86.00   0.50    0.05    --  -74.00 -60.00   1.29   68
 31  \w    -86.00 -51.00   0.50    0.05    --  -38.00 -52.00-160.45   70
 32  \w   -121.00 -86.00   0.50    0.05    --  -74.00 -58.00  75.64   70
 33  \w    -95.00 -60.00   0.50    0.05    --  -46.00 -49.00 -39.64   70
 34  \w   -121.00 -86.00   0.50    0.05    --  -74.00 -55.00-130.79   70
 35  \w     44.00 126.00   0.50    0.05    --   76.32  14.00  23.00  164
 36  \w     48.00 121.00   0.50    0.05    --   84.34  15.00 -60.00  146
 37  \w   -107.00 -72.00   0.50    0.05    --  -58.00 -49.00 111.32   70
 38  \w   -126.00 -40.00   0.50    0.05    --  -76.37 -14.00-147.00  172
 39  \w     42.00  92.00   0.50    0.05    --   84.34 -95.00 120.00  100
 40  \w   -123.00 -87.00   0.50    0.05    --  -74.00 -46.00 108.13   72
 41  \w   -130.00 -92.00   0.50    0.05    --  -79.50 -42.00-164.42   76
 42  \w   -127.00 -92.00   0.50    0.05    --  -79.50 -53.00 -41.89   70
 43  \w   -122.00 -87.00   0.50    0.05    --  -74.00 -54.00 -98.76   70
 44  \w    -97.00 -22.00   0.50    0.05    --  -69.54 126.00-180.00  150
 45  \w    -92.00 -31.00   0.50    0.05    --  -76.37 112.00-150.00  122
 46  \w   -130.00 -92.00   0.50    0.05    --  -79.50 -42.00-151.94   76
 47  \w   -122.00 -87.00   0.50    0.05    --  -74.00 -54.00  34.89   70
 48  \w   -126.00 -86.00   0.50    0.05    --  -79.50-135.00  41.60   80
 49  \w   -115.00 -80.00   0.50    0.05    --  -66.00 -47.00-177.86   70
 50  \w    -92.00 -31.00   0.50    0.05    --  -76.37 112.00 150.00  122
 51  \w     42.00  92.00   0.50    0.05    --   84.34 -95.00-120.00  100
 52  \w     42.00  92.00   0.50    0.05    --   84.34 -95.00 -90.00  100
 53  \w     42.00  92.00   0.50    0.05    --   84.34 -95.00-150.00  100
 54  \w     42.00  92.00   0.50    0.05    --   84.34 -95.00  90.00  100
 55  \w   -110.00 -37.00   0.50    0.05    --  -60.16 -14.00-147.00  146
 56  \w   -128.00 -93.00   0.50    0.05    --  -79.50 -51.00-177.66   70
 57  \w    -92.00 -31.00   0.50    0.05    --  -76.37 112.00   0.00  122
 58  \w   -119.00 -37.00   0.50    0.05    --  -69.54 -14.00-147.00  164
 59  \w     42.00  92.00   0.50    0.05    --   84.34 -95.00  30.00  100
 60  \w    -97.00 -22.00   0.50    0.05    --  -69.54 126.00 -60.00  150
 61  \w     52.00  87.00   0.50    0.05    --   38.00  51.00 -33.79   70
 62  \w     39.00  93.00   0.50    0.05    --   84.34-112.00  30.00  108
 63  \w     42.00  92.00   0.50    0.05    --   84.34 -95.00  60.00  100
 64  \w     30.00  60.00   0.50    0.05    --   18.00  59.00 100.12   60
 65  \w     34.00  60.00   0.50    0.05    --   22.00  59.00  55.58   52
 66  \w    -92.00 -31.00   0.50    0.05    --  -76.37 112.00  30.00  122
 67  \w   -120.00 -83.00   0.50    0.05    --  -70.00 -45.00  42.45   74
 68  \w    -92.00 -31.00   0.50    0.05    --  -76.37 112.00  90.00  122
 69  \w   -126.00 -93.00   0.50    0.05    --  -79.50-120.00 113.48   66
;
_diffrn_measurement_device 'four-circle diffractometer'
_diffrn_measurement_device_type 'Rigaku XtaLAB Synergy-R'
_diffrn_measurement_method '\w scans'
_diffrn_orient_matrix_type
;
 CrysAlisPro convention (1999,Acta A55,543-557)
;
_diffrn_orient_matrix_UB_11 -0.1508518000
_diffrn_orient_matrix_UB_12 0.0643458000
_diffrn_orient_matrix_UB_13 -0.0097329000
_diffrn_orient_matrix_UB_21 -0.0202195000
_diffrn_orient_matrix_UB_22 -0.1206214000
_diffrn_orient_matrix_UB_23 0.0182161000
_diffrn_orient_matrix_UB_31 -0.0270479000
_diffrn_orient_matrix_UB_32 -0.0010461000
_diffrn_orient_matrix_UB_33 0.1136529000
_diffrn_radiation_monochromator 'multi-layer mirror'
_diffrn_radiation_probe x-ray
_diffrn_radiation_type CuK\a
_diffrn_radiation_wavelength 1.54184
_diffrn_radiation_xray_symbol K-L~2,3~
_diffrn_reflns_av_R_equivalents 0.0413
_diffrn_reflns_av_unetI/netI 0.0263
_diffrn_reflns_Laue_measured_fraction_full 0.993
_diffrn_reflns_Laue_measured_fraction_max 0.964
_diffrn_reflns_limit_h_max 13
_diffrn_reflns_limit_h_min -13
_diffrn_reflns_limit_k_max 14
_diffrn_reflns_limit_k_min -15
_diffrn_reflns_limit_l_max 16
_diffrn_reflns_limit_l_min -13
_diffrn_reflns_number 43345
_diffrn_reflns_point_group_measured_fraction_full 0.993
_diffrn_reflns_point_group_measured_fraction_max 0.964
_diffrn_reflns_theta_full 67.684
_diffrn_reflns_theta_max 74.728
_diffrn_reflns_theta_min 3.314
_diffrn_source 'rotating-anode X-ray tube'
_diffrn_source_type 'PhotonJet-R X-ray Source'
_exptl_absorpt_coefficient_mu 0.495
_exptl_absorpt_correction_T_max 1.000
_exptl_absorpt_correction_T_min 0.735
_exptl_absorpt_correction_type gaussian
_exptl_absorpt_process_details
;
 CrysAlisPro 1.171.41.112a (Rigaku Oxford Diffraction, 2021) Numerical 
 absorption correction based on gaussian integration over a multifaceted 
 crystal model Empirical absorption correction using spherical harmonics, 
 implemented in SCALE3 ABSPACK scaling algorithm.
;
_exptl_crystal_colour red
_exptl_crystal_density_diffrn 1.117
_exptl_crystal_description block
_exptl_crystal_F_000 608
_exptl_crystal_preparation
;
 For data collection the crystal was immersed in a film of perfluoropolyether 
 oil, mounted on a polyimide loop and transferred to stream of cold nitrogen 
 (Oxford Cryostream 800).
;
_exptl_crystal_size_max 0.210
_exptl_crystal_size_mid 0.150
_exptl_crystal_size_min 0.100
_refine_diff_density_max 1.260
_refine_diff_density_min -0.449
_refine_diff_density_rms 0.050
_refine_ls_extinction_method none
_refine_ls_goodness_of_fit_ref 1.050
_refine_ls_hydrogen_treatment constr
_refine_ls_matrix_type full
_refine_ls_number_parameters 382
_refine_ls_number_reflns 6539
_refine_ls_number_restraints 0
_refine_ls_restrained_S_all 1.050
_refine_ls_R_factor_all 0.0678
_refine_ls_R_factor_gt 0.0601
_refine_ls_shift/su_max 0.000
_refine_ls_shift/su_mean 0.000
_refine_ls_structure_factor_coef Fsqd
_refine_ls_weighting_details
;
 w=1/[\s^2^(Fo^2^)+(0.0836P)^2^+0.9088P] where P=(Fo^2^+2Fc^2^)/3
;
_refine_ls_weighting_scheme calc
_refine_ls_wR_factor_gt 0.1604
_refine_ls_wR_factor_ref 0.1659
_reflns_Friedel_coverage 0.000
_reflns_number_gt 5583
_reflns_number_total 6539
_reflns_threshold_expression 'I > 2\s(I)'
_cod_data_source_file d4cc02923b2.cif
_cod_data_source_block Compound6a
_cod_depositor_comments 'Adding full bibliography for 7133290--7133296.cif.'
_cod_database_code 7133294
_shelx_shelxl_version_number 2018/3
_shelx_space_group_comment
;
 The symmetry employed for this shelxl refinement is uniquely defined by the 
 following loop, which should always be used as a source of symmetry 
 information in preference to the above space-group names. They are only 
 intended as comments.
;
_shelx_estimated_absorpt_t_min 0.903
_shelx_estimated_absorpt_t_max 0.952

loop_
_space_group_symop_operation_xyz
'x, y, z'
'-x, -y, -z'

loop_
_atom_site_label
_atom_site_type_symbol
_atom_site_fract_x
_atom_site_fract_y
_atom_site_fract_z
_atom_site_U_iso_or_equiv
_atom_site_adp_type
_atom_site_occupancy
_atom_site_site_symmetry_order
_atom_site_calc_flag
_atom_site_refinement_flags_posn
_atom_site_refinement_flags_adp
_atom_site_refinement_flags_occupancy
_atom_site_disorder_assembly
_atom_site_disorder_group
N001 N 0.10369(13) 0.74751(12) 0.73219(11) 0.0256(3) Uani 1 1 d . . . . .
B1 B 0.29223(19) 0.80555(17) 0.77586(15) 0.0267(4) Uani 1 1 d . . . . .
N002 N 0.38344(14) 0.70679(13) 0.74308(11) 0.0286(3) Uani 1 1 d . . . . .
N003 N 0.32192(14) 0.90272(13) 0.80253(11) 0.0279(3) Uani 1 1 d . . . . .
N004 N 0.50593(15) 0.63944(14) 0.74494(13) 0.0363(4) Uani 1 1 d . . . . .
C005 C 0.19409(16) 0.64990(15) 0.68224(13) 0.0264(4) Uani 1 1 d . . . . .
C007 C 0.23678(17) 0.53466(15) 0.74058(14) 0.0289(4) Uani 1 1 d . . . . .
C008 C 0.22933(17) 0.67163(15) 0.57817(13) 0.0282(4) Uani 1 1 d . . . . .
C009 C -0.04824(17) 0.77416(16) 0.73845(14) 0.0296(4) Uani 1 1 d . . . . .
C00A C 0.13852(16) 0.81083(14) 0.77911(13) 0.0259(4) Uani 1 1 d . . . . .
C00B C 0.20291(18) 0.79477(16) 0.51357(14) 0.0312(4) Uani 1 1 d . . . . .
H00B H 0.147400 0.854736 0.556119 0.037 Uiso 1 1 calc R U . . .
C00C C 0.30194(18) 0.57425(17) 0.53219(15) 0.0334(4) Uani 1 1 d . . . . .
H00C H 0.325653 0.586763 0.461673 0.040 Uiso 1 1 calc R U . . .
C00D C 0.39747(17) 0.87352(16) 0.89115(14) 0.0306(4) Uani 1 1 d . . . . .
C00E C 0.34893(18) 0.99357(16) 0.71671(14) 0.0319(4) Uani 1 1 d . . . . .
C00F C 0.01306(17) 0.87972(16) 0.84152(14) 0.0296(4) Uani 1 1 d . . . . .
C00G C 0.21532(18) 0.50635(16) 0.85470(14) 0.0328(4) Uani 1 1 d . . . . .
H00G H 0.155137 0.580884 0.878644 0.039 Uiso 1 1 calc R U . . .
C00H C 0.30973(18) 0.44139(16) 0.68980(15) 0.0335(4) Uani 1 1 d . . . . .
H00H H 0.339374 0.362757 0.727082 0.040 Uiso 1 1 calc R U . . .
C00I C -0.08645(18) 0.66727(16) 0.79615(15) 0.0325(4) Uani 1 1 d . . . . .
H00A H -0.183223 0.686070 0.797738 0.049 Uiso 1 1 calc R U . . .
H00D H -0.062924 0.647872 0.864849 0.049 Uiso 1 1 calc R U . . .
H00E H -0.037746 0.599169 0.762941 0.049 Uiso 1 1 calc R U . . .
C00J C -0.10277(17) 0.88071(16) 0.79140(15) 0.0317(4) Uani 1 1 d . . . . .
H00F H -0.178810 0.874262 0.842341 0.038 Uiso 1 1 calc R U . . .
H00I H -0.134503 0.955367 0.742373 0.038 Uiso 1 1 calc R U . . .
C00K C -0.00128(18) 1.00540(16) 0.84873(15) 0.0347(4) Uani 1 1 d . . . . .
H00J H -0.010121 1.055982 0.782102 0.052 Uiso 1 1 calc R U . . .
H00K H 0.078326 1.003412 0.874331 0.052 Uiso 1 1 calc R U . . .
H00L H -0.081240 1.037405 0.894375 0.052 Uiso 1 1 calc R U . . .
C00L C 0.34011(19) 0.46007(17) 0.58686(15) 0.0356(4) Uani 1 1 d . . . . .
H00M H 0.387033 0.394678 0.553880 0.043 Uiso 1 1 calc R U . . .
C00M C 0.01344(19) 0.80514(17) 0.94877(14) 0.0344(4) Uani 1 1 d . . . . .
H00N H 0.017045 0.725485 0.946029 0.052 Uiso 1 1 calc R U . . .
H00O H -0.068485 0.843476 0.990058 0.052 Uiso 1 1 calc R U . . .
H00P H 0.091982 0.799196 0.978190 0.052 Uiso 1 1 calc R U . . .
C00N C 0.54985(17) 0.80483(16) 0.87500(15) 0.0331(4) Uani 1 1 d . . . . .
H00Q H 0.564548 0.730569 0.853492 0.050 Uiso 1 1 calc R U . . .
H00R H 0.588822 0.787022 0.937951 0.050 Uiso 1 1 calc R U . . .
H00S H 0.592715 0.853393 0.823335 0.050 Uiso 1 1 calc R U . . .
C00O C 0.24311(19) 1.03019(17) 0.64392(15) 0.0356(4) Uani 1 1 d . . . . .
H00T H 0.256885 1.093200 0.589258 0.053 Uiso 1 1 calc R U . . .
H00U H 0.153300 1.059288 0.679773 0.053 Uiso 1 1 calc R U . . .
H00V H 0.251559 0.961481 0.616260 0.053 Uiso 1 1 calc R U . . .
C00P C 0.3366(2) 0.81630(18) 0.47430(15) 0.0364(4) Uani 1 1 d . . . . .
H00W H 0.388036 0.764101 0.426515 0.055 Uiso 1 1 calc R U . . .
H00X H 0.388329 0.799239 0.530594 0.055 Uiso 1 1 calc R U . . .
H00Y H 0.318456 0.899252 0.440801 0.055 Uiso 1 1 calc R U . . .
C00Q C -0.09232(18) 0.80639(17) 0.63401(14) 0.0343(4) Uani 1 1 d . . . . .
H00Z H -0.067220 0.874277 0.595535 0.051 Uiso 1 1 calc R U . . .
H010 H -0.189870 0.827183 0.639250 0.051 Uiso 1 1 calc R U . . .
H011 H -0.048271 0.738477 0.599940 0.051 Uiso 1 1 calc R U . . .
C00R C 0.37475(19) 0.98946(18) 0.92497(16) 0.0390(5) Uani 1 1 d . . . . .
H012 H 0.278661 1.024481 0.949063 0.047 Uiso 1 1 calc R U . . .
H013 H 0.427164 0.971596 0.981881 0.047 Uiso 1 1 calc R U . . .
C00S C 0.3396(2) 0.79654(19) 0.97705(15) 0.0384(4) Uani 1 1 d . . . . .
H014 H 0.348014 0.723552 0.956076 0.058 Uiso 1 1 calc R U . . .
H015 H 0.244717 0.840176 0.995037 0.058 Uiso 1 1 calc R U . . .
H016 H 0.388953 0.776423 1.035249 0.058 Uiso 1 1 calc R U . . .
C00T C 0.1480(2) 0.41179(17) 0.89433(16) 0.0388(4) Uani 1 1 d . . . . .
H017 H 0.063721 0.437055 0.864883 0.058 Uiso 1 1 calc R U . . .
H018 H 0.129494 0.401938 0.967498 0.058 Uiso 1 1 calc R U . . .
H019 H 0.208065 0.336153 0.875849 0.058 Uiso 1 1 calc R U . . .
C00U C 0.3347(2) 1.10512(17) 0.75457(17) 0.0412(5) Uani 1 1 d . . . . .
H01A H 0.364797 1.159967 0.698597 0.049 Uiso 1 1 calc R U . . .
H01B H 0.238777 1.145764 0.775541 0.049 Uiso 1 1 calc R U . . .
C00V C 0.48725(19) 0.95038(18) 0.65468(15) 0.0376(4) Uani 1 1 d . . . . .
H01C H 0.486323 1.003158 0.589173 0.056 Uiso 1 1 calc R U . . .
H01D H 0.505997 0.869444 0.645201 0.056 Uiso 1 1 calc R U . . .
H01E H 0.557035 0.951174 0.690393 0.056 Uiso 1 1 calc R U . . .
C00W C 0.1272(2) 0.81315(19) 0.42379(15) 0.0394(4) Uani 1 1 d . . . . .
H01F H 0.100169 0.896846 0.391005 0.059 Uiso 1 1 calc R U . . .
H01G H 0.047337 0.790394 0.447389 0.059 Uiso 1 1 calc R U . . .
H01H H 0.186028 0.763907 0.375819 0.059 Uiso 1 1 calc R U . . .
C00X C 0.7129(2) 0.54089(18) 0.68670(18) 0.0424(5) Uani 1 1 d . . . . .
C00Y C 0.3477(2) 0.46429(19) 0.90072(16) 0.0417(5) Uani 1 1 d . . . . .
H01I H 0.406621 0.388802 0.881385 0.063 Uiso 1 1 calc R U . . .
H01J H 0.329426 0.453376 0.973942 0.063 Uiso 1 1 calc R U . . .
H01K H 0.391641 0.523827 0.876239 0.063 Uiso 1 1 calc R U . . .
C00Z C 0.4149(2) 1.07942(18) 0.84224(18) 0.0444(5) Uani 1 1 d . . . . .
H01L H 0.512211 1.047638 0.820288 0.053 Uiso 1 1 calc R U . . .
H01M H 0.396126 1.153419 0.866996 0.053 Uiso 1 1 calc R U . . .
N1 N 0.58629(17) 0.63257(16) 0.66576(13) 0.0414(4) Uani 1 1 d . . . . .
C010 C 0.8213(2) 0.5491(2) 0.61865(18) 0.0452(5) Uani 1 1 d . . . . .
H01N H 0.808813 0.612644 0.562687 0.054 Uiso 1 1 calc R U . . .
C011 C 0.9471(2) 0.4667(2) 0.63037(18) 0.0507(6) Uani 1 1 d . . . . .
H01O H 1.020897 0.475154 0.583312 0.061 Uiso 1 1 calc R U . . .
C013 C 0.7319(2) 0.4463(2) 0.76617(18) 0.0506(6) Uani 1 1 d . . . . .
H01P H 0.657798 0.438627 0.813190 0.061 Uiso 1 1 calc R U . . .
C014 C 0.9677(2) 0.3725(2) 0.7092(2) 0.0559(7) Uani 1 1 d . . . . .
H01Q H 1.054759 0.315260 0.716702 0.067 Uiso 1 1 calc R U . . .
C015 C 0.8590(3) 0.3623(2) 0.7777(2) 0.0565(6) Uani 1 1 d . . . . .
H01R H 0.871450 0.297604 0.832682 0.068 Uiso 1 1 calc R U . . .

loop_
_atom_site_aniso_label
_atom_site_aniso_U_11
_atom_site_aniso_U_22
_atom_site_aniso_U_33
_atom_site_aniso_U_23
_atom_site_aniso_U_13
_atom_site_aniso_U_12
N001 0.0201(7) 0.0243(7) 0.0299(7) -0.0026(6) -0.0033(5) -0.0061(5)
B1 0.0241(9) 0.0268(9) 0.0273(9) -0.0015(7) -0.0044(7) -0.0080(7)
N002 0.0219(7) 0.0284(7) 0.0338(8) -0.0032(6) -0.0052(6) -0.0072(6)
N003 0.0230(7) 0.0279(7) 0.0326(8) -0.0033(6) -0.0075(6) -0.0079(6)
N004 0.0235(7) 0.0340(8) 0.0550(10) -0.0182(7) 0.0011(7) -0.0106(6)
C005 0.0217(8) 0.0240(8) 0.0332(9) -0.0058(7) -0.0043(7) -0.0068(6)
C007 0.0226(8) 0.0261(8) 0.0365(10) -0.0031(7) -0.0045(7) -0.0077(7)
C008 0.0231(8) 0.0288(9) 0.0334(9) -0.0043(7) -0.0048(7) -0.0100(7)
C009 0.0203(8) 0.0298(9) 0.0371(10) -0.0056(7) -0.0038(7) -0.0069(7)
C00A 0.0242(8) 0.0228(8) 0.0277(8) -0.0007(6) -0.0047(6) -0.0063(6)
C00B 0.0314(9) 0.0319(9) 0.0298(9) -0.0017(7) -0.0048(7) -0.0122(7)
C00C 0.0314(9) 0.0356(10) 0.0348(10) -0.0097(8) -0.0005(7) -0.0128(8)
C00D 0.0237(8) 0.0324(9) 0.0355(10) -0.0066(7) -0.0086(7) -0.0067(7)
C00E 0.0282(9) 0.0267(9) 0.0405(10) -0.0018(7) -0.0088(7) -0.0096(7)
C00F 0.0223(8) 0.0299(9) 0.0354(9) -0.0075(7) -0.0013(7) -0.0075(7)
C00G 0.0311(9) 0.0281(9) 0.0353(10) 0.0005(7) -0.0044(7) -0.0095(7)
C00H 0.0283(9) 0.0243(8) 0.0444(11) -0.0034(8) -0.0046(8) -0.0068(7)
C00I 0.0241(8) 0.0338(9) 0.0403(10) -0.0071(8) -0.0009(7) -0.0119(7)
C00J 0.0213(8) 0.0304(9) 0.0419(10) -0.0085(8) -0.0039(7) -0.0059(7)
C00K 0.0277(9) 0.0314(9) 0.0446(11) -0.0134(8) -0.0007(8) -0.0074(7)
C00L 0.0300(9) 0.0302(9) 0.0463(11) -0.0133(8) -0.0004(8) -0.0079(7)
C00M 0.0287(9) 0.0395(10) 0.0346(10) -0.0087(8) 0.0006(7) -0.0120(8)
C00N 0.0249(9) 0.0321(9) 0.0400(10) -0.0049(8) -0.0095(7) -0.0053(7)
C00O 0.0345(10) 0.0315(9) 0.0402(10) 0.0014(8) -0.0113(8) -0.0120(8)
C00P 0.0369(10) 0.0378(10) 0.0348(10) -0.0022(8) -0.0017(8) -0.0170(8)
C00Q 0.0237(8) 0.0367(10) 0.0415(10) -0.0051(8) -0.0091(7) -0.0080(7)
C00R 0.0288(9) 0.0407(11) 0.0500(12) -0.0173(9) -0.0128(8) -0.0055(8)
C00S 0.0323(10) 0.0491(12) 0.0335(10) -0.0045(9) -0.0069(8) -0.0141(9)
C00T 0.0385(10) 0.0339(10) 0.0412(11) 0.0014(8) -0.0037(8) -0.0149(8)
C00U 0.0390(10) 0.0272(9) 0.0587(13) -0.0048(9) -0.0181(9) -0.0087(8)
C00V 0.0316(10) 0.0375(10) 0.0425(11) 0.0009(8) -0.0046(8) -0.0153(8)
C00W 0.0423(11) 0.0426(11) 0.0332(10) 0.0008(8) -0.0113(8) -0.0159(9)
C00X 0.0290(10) 0.0360(10) 0.0651(14) -0.0232(10) -0.0094(9) -0.0039(8)
C00Y 0.0389(11) 0.0405(11) 0.0423(11) 0.0075(9) -0.0131(9) -0.0151(9)
C00Z 0.0411(11) 0.0314(10) 0.0664(14) -0.0138(10) -0.0195(10) -0.0095(8)
N1 0.0331(9) 0.0420(9) 0.0482(10) -0.0089(8) -0.0054(7) -0.0112(7)
C010 0.0440(12) 0.0451(12) 0.0514(13) -0.0118(10) -0.0141(10) -0.0149(9)
C011 0.0336(11) 0.0732(16) 0.0534(13) -0.0315(12) 0.0034(10) -0.0192(11)
C013 0.0406(12) 0.0568(14) 0.0546(14) -0.0210(11) 0.0052(10) -0.0153(10)
C014 0.0319(11) 0.0544(14) 0.0802(18) -0.0361(13) -0.0227(11) 0.0093(10)
C015 0.0709(17) 0.0413(12) 0.0546(14) -0.0054(11) -0.0197(12) -0.0123(11)

loop_
_atom_type_symbol
_atom_type_description
_atom_type_scat_dispersion_real
_atom_type_scat_dispersion_imag
_atom_type_scat_source
C C 0.0181 0.0091 'International Tables Vol C Tables 4.2.6.8 and 6.1.1.4'
H H 0.0000 0.0000 'International Tables Vol C Tables 4.2.6.8 and 6.1.1.4'
B B 0.0090 0.0039 'International Tables Vol C Tables 4.2.6.8 and 6.1.1.4'
N N 0.0311 0.0180 'International Tables Vol C Tables 4.2.6.8 and 6.1.1.4'

loop_
_exptl_crystal_face_index_h
_exptl_crystal_face_index_k
_exptl_crystal_face_index_l
_exptl_crystal_face_perp_dist
-1 -2 -1 0.1065
1 0 -2 0.0838
-1 0 2 0.0530
2 1 2 0.0692
-2 0 -1 0.0505
-2 1 -1 0.0371
0 0 -1 0.0779
0 0 1 0.0687
-1 -2 1 0.0853
1 2 0 0.1053
1 2 2 0.0657
2 1 0 0.0775
1 0 1 0.0591
2 -1 2 0.0550
2 -1 0 0.0612
-1 1 0 0.0415
1 1 -2 0.0873

loop_
_geom_angle_atom_site_label_1
_geom_angle_atom_site_label_2
_geom_angle_atom_site_label_3
_geom_angle
_geom_angle_site_symmetry_1
_geom_angle_site_symmetry_3
_geom_angle_publ_flag
C00A N001 C005 126.78(14) . . ?
C00A N001 C009 115.23(14) . . ?
C005 N001 C009 117.81(13) . . ?
N002 B1 N003 126.75(16) . . ?
N002 B1 C00A 111.83(15) . . ?
N003 B1 C00A 121.38(15) . . ?
N004 N002 B1 142.14(16) . . ?
B1 N003 C00E 115.96(14) . . ?
B1 N003 C00D 118.15(14) . . ?
C00E N003 C00D 116.61(14) . . ?
N1 N004 N002 121.04(18) . . ?
C008 C005 C007 121.87(16) . . ?
C008 C005 N001 119.84(15) . . ?
C007 C005 N001 118.18(15) . . ?
C00H C007 C005 117.18(17) . . ?
C00H C007 C00G 118.13(16) . . ?
C005 C007 C00G 124.60(16) . . ?
C00C C008 C005 117.83(16) . . ?
C00C C008 C00B 117.75(16) . . ?
C005 C008 C00B 124.24(16) . . ?
C00Q C009 C00I 108.43(15) . . ?
C00Q C009 C00J 111.81(15) . . ?
C00I C009 C00J 114.05(15) . . ?
C00Q C009 N001 110.52(14) . . ?
C00I C009 N001 111.20(14) . . ?
C00J C009 N001 100.69(13) . . ?
N001 C00A C00F 108.19(14) . . ?
N001 C00A B1 124.06(15) . . ?
C00F C00A B1 127.59(15) . . ?
C008 C00B C00W 112.68(15) . . ?
C008 C00B C00P 109.88(15) . . ?
C00W C00B C00P 108.93(15) . . ?
C008 C00B H00B 108.4 . . ?
C00W C00B H00B 108.4 . . ?
C00P C00B H00B 108.4 . . ?
C00L C00C C008 121.45(18) . . ?
C00L C00C H00C 119.3 . . ?
C008 C00C H00C 119.3 . . ?
N003 C00D C00S 108.88(14) . . ?
N003 C00D C00R 108.27(14) . . ?
C00S C00D C00R 107.66(16) . . ?
N003 C00D C00N 115.95(15) . . ?
C00S C00D C00N 106.42(15) . . ?
C00R C00D C00N 109.37(15) . . ?
N003 C00E C00O 108.87(14) . . ?
N003 C00E C00U 109.88(16) . . ?
C00O C00E C00U 107.27(15) . . ?
N003 C00E C00V 114.53(14) . . ?
C00O C00E C00V 106.42(16) . . ?
C00U C00E C00V 109.56(16) . . ?
C00K C00F C00J 111.00(15) . . ?
C00K C00F C00A 117.32(15) . . ?
C00J C00F C00A 103.25(14) . . ?
C00K C00F C00M 108.28(15) . . ?
C00J C00F C00M 109.90(15) . . ?
C00A C00F C00M 106.85(14) . . ?
C007 C00G C00Y 111.61(15) . . ?
C007 C00G C00T 112.77(16) . . ?
C00Y C00G C00T 108.55(15) . . ?
C007 C00G H00G 107.9 . . ?
C00Y C00G H00G 107.9 . . ?
C00T C00G H00G 107.9 . . ?
C00L C00H C007 121.89(17) . . ?
C00L C00H H00H 119.1 . . ?
C007 C00H H00H 119.1 . . ?
C009 C00I H00A 109.5 . . ?
C009 C00I H00D 109.5 . . ?
H00A C00I H00D 109.5 . . ?
C009 C00I H00E 109.5 . . ?
H00A C00I H00E 109.5 . . ?
H00D C00I H00E 109.5 . . ?
C009 C00J C00F 106.88(14) . . ?
C009 C00J H00F 110.3 . . ?
C00F C00J H00F 110.3 . . ?
C009 C00J H00I 110.3 . . ?
C00F C00J H00I 110.3 . . ?
H00F C00J H00I 108.6 . . ?
C00F C00K H00J 109.5 . . ?
C00F C00K H00K 109.5 . . ?
H00J C00K H00K 109.5 . . ?
C00F C00K H00L 109.5 . . ?
H00J C00K H00L 109.5 . . ?
H00K C00K H00L 109.5 . . ?
C00C C00L C00H 119.64(18) . . ?
C00C C00L H00M 120.2 . . ?
C00H C00L H00M 120.2 . . ?
C00F C00M H00N 109.5 . . ?
C00F C00M H00O 109.5 . . ?
H00N C00M H00O 109.5 . . ?
C00F C00M H00P 109.5 . . ?
H00N C00M H00P 109.5 . . ?
H00O C00M H00P 109.5 . . ?
C00D C00N H00Q 109.5 . . ?
C00D C00N H00R 109.5 . . ?
H00Q C00N H00R 109.5 . . ?
C00D C00N H00S 109.5 . . ?
H00Q C00N H00S 109.5 . . ?
H00R C00N H00S 109.5 . . ?
C00E C00O H00T 109.5 . . ?
C00E C00O H00U 109.5 . . ?
H00T C00O H00U 109.5 . . ?
C00E C00O H00V 109.5 . . ?
H00T C00O H00V 109.5 . . ?
H00U C00O H00V 109.5 . . ?
C00B C00P H00W 109.5 . . ?
C00B C00P H00X 109.5 . . ?
H00W C00P H00X 109.5 . . ?
C00B C00P H00Y 109.5 . . ?
H00W C00P H00Y 109.5 . . ?
H00X C00P H00Y 109.5 . . ?
C009 C00Q H00Z 109.5 . . ?
C009 C00Q H010 109.5 . . ?
H00Z C00Q H010 109.5 . . ?
C009 C00Q H011 109.5 . . ?
H00Z C00Q H011 109.5 . . ?
H010 C00Q H011 109.5 . . ?
C00Z C00R C00D 112.92(17) . . ?
C00Z C00R H012 109.0 . . ?
C00D C00R H012 109.0 . . ?
C00Z C00R H013 109.0 . . ?
C00D C00R H013 109.0 . . ?
H012 C00R H013 107.8 . . ?
C00D C00S H014 109.5 . . ?
C00D C00S H015 109.5 . . ?
H014 C00S H015 109.5 . . ?
C00D C00S H016 109.5 . . ?
H014 C00S H016 109.5 . . ?
H015 C00S H016 109.5 . . ?
C00G C00T H017 109.5 . . ?
C00G C00T H018 109.5 . . ?
H017 C00T H018 109.5 . . ?
C00G C00T H019 109.5 . . ?
H017 C00T H019 109.5 . . ?
H018 C00T H019 109.5 . . ?
C00Z C00U C00E 113.61(16) . . ?
C00Z C00U H01A 108.8 . . ?
C00E C00U H01A 108.8 . . ?
C00Z C00U H01B 108.8 . . ?
C00E C00U H01B 108.8 . . ?
H01A C00U H01B 107.7 . . ?
C00E C00V H01C 109.5 . . ?
C00E C00V H01D 109.5 . . ?
H01C C00V H01D 109.5 . . ?
C00E C00V H01E 109.5 . . ?
H01C C00V H01E 109.5 . . ?
H01D C00V H01E 109.5 . . ?
C00B C00W H01F 109.5 . . ?
C00B C00W H01G 109.5 . . ?
H01F C00W H01G 109.5 . . ?
C00B C00W H01H 109.5 . . ?
H01F C00W H01H 109.5 . . ?
H01G C00W H01H 109.5 . . ?
C010 C00X C013 118.85(19) . . ?
C010 C00X N1 115.6(2) . . ?
C013 C00X N1 125.5(2) . . ?
C00G C00Y H01I 109.5 . . ?
C00G C00Y H01J 109.5 . . ?
H01I C00Y H01J 109.5 . . ?
C00G C00Y H01K 109.5 . . ?
H01I C00Y H01K 109.5 . . ?
H01J C00Y H01K 109.5 . . ?
C00R C00Z C00U 108.51(17) . . ?
C00R C00Z H01L 110.0 . . ?
C00U C00Z H01L 110.0 . . ?
C00R C00Z H01M 110.0 . . ?
C00U C00Z H01M 110.0 . . ?
H01L C00Z H01M 108.4 . . ?
N004 N1 C00X 109.75(18) . . ?
C011 C010 C00X 121.0(2) . . ?
C011 C010 H01N 119.5 . . ?
C00X C010 H01N 119.5 . . ?
C014 C011 C010 120.8(2) . . ?
C014 C011 H01O 119.6 . . ?
C010 C011 H01O 119.6 . . ?
C00X C013 C015 120.2(2) . . ?
C00X C013 H01P 119.9 . . ?
C015 C013 H01P 119.9 . . ?
C011 C014 C015 118.8(2) . . ?
C011 C014 H01Q 120.6 . . ?
C015 C014 H01Q 120.6 . . ?
C014 C015 C013 120.3(2) . . ?
C014 C015 H01R 119.8 . . ?
C013 C015 H01R 119.8 . . ?

loop_
_geom_bond_atom_site_label_1
_geom_bond_atom_site_label_2
_geom_bond_distance
_geom_bond_site_symmetry_2
_geom_bond_publ_flag
N001 C00A 1.315(2) . ?
N001 C005 1.468(2) . ?
N001 C009 1.539(2) . ?
B1 N002 1.367(2) . ?
B1 N003 1.491(2) . ?
B1 C00A 1.630(2) . ?
N002 N004 1.276(2) . ?
N003 C00E 1.492(2) . ?
N003 C00D 1.498(2) . ?
N004 N1 1.261(2) . ?
C005 C008 1.404(3) . ?
C005 C007 1.411(2) . ?
C007 C00H 1.395(3) . ?
C007 C00G 1.524(3) . ?
C008 C00C 1.394(3) . ?
C008 C00B 1.521(2) . ?
C009 C00Q 1.521(3) . ?
C009 C00I 1.525(2) . ?
C009 C00J 1.529(2) . ?
C00A C00F 1.536(2) . ?
C00B C00W 1.539(3) . ?
C00B C00P 1.540(3) . ?
C00B H00B 1.0000 . ?
C00C C00L 1.380(3) . ?
C00C H00C 0.9500 . ?
C00D C00S 1.525(3) . ?
C00D C00R 1.532(3) . ?
C00D C00N 1.547(2) . ?
C00E C00O 1.535(3) . ?
C00E C00U 1.535(3) . ?
C00E C00V 1.548(3) . ?
C00F C00K 1.528(2) . ?
C00F C00J 1.536(2) . ?
C00F C00M 1.546(3) . ?
C00G C00Y 1.534(3) . ?
C00G C00T 1.538(3) . ?
C00G H00G 1.0000 . ?
C00H C00L 1.381(3) . ?
C00H H00H 0.9500 . ?
C00I H00A 0.9800 . ?
C00I H00D 0.9800 . ?
C00I H00E 0.9800 . ?
C00J H00F 0.9900 . ?
C00J H00I 0.9900 . ?
C00K H00J 0.9800 . ?
C00K H00K 0.9800 . ?
C00K H00L 0.9800 . ?
C00L H00M 0.9500 . ?
C00M H00N 0.9800 . ?
C00M H00O 0.9800 . ?
C00M H00P 0.9800 . ?
C00N H00Q 0.9800 . ?
C00N H00R 0.9800 . ?
C00N H00S 0.9800 . ?
C00O H00T 0.9800 . ?
C00O H00U 0.9800 . ?
C00O H00V 0.9800 . ?
C00P H00W 0.9800 . ?
C00P H00X 0.9800 . ?
C00P H00Y 0.9800 . ?
C00Q H00Z 0.9800 . ?
C00Q H010 0.9800 . ?
C00Q H011 0.9800 . ?
C00R C00Z 1.514(3) . ?
C00R H012 0.9900 . ?
C00R H013 0.9900 . ?
C00S H014 0.9800 . ?
C00S H015 0.9800 . ?
C00S H016 0.9800 . ?
C00T H017 0.9800 . ?
C00T H018 0.9800 . ?
C00T H019 0.9800 . ?
C00U C00Z 1.526(3) . ?
C00U H01A 0.9900 . ?
C00U H01B 0.9900 . ?
C00V H01C 0.9800 . ?
C00V H01D 0.9800 . ?
C00V H01E 0.9800 . ?
C00W H01F 0.9800 . ?
C00W H01G 0.9800 . ?
C00W H01H 0.9800 . ?
C00X C010 1.375(3) . ?
C00X C013 1.380(3) . ?
C00X N1 1.442(3) . ?
C00Y H01I 0.9800 . ?
C00Y H01J 0.9800 . ?
C00Y H01K 0.9800 . ?
C00Z H01L 0.9900 . ?
C00Z H01M 0.9900 . ?
C010 C011 1.373(3) . ?
C010 H01N 0.9500 . ?
C011 C014 1.372(4) . ?
C011 H01O 0.9500 . ?
C013 C015 1.389(3) . ?
C013 H01P 0.9500 . ?
C014 C015 1.387(4) . ?
C014 H01Q 0.9500 . ?
C015 H01R 0.9500 . ?

loop_
_geom_torsion_atom_site_label_1
_geom_torsion_atom_site_label_2
_geom_torsion_atom_site_label_3
_geom_torsion_atom_site_label_4
_geom_torsion
_geom_torsion_site_symmetry_1
_geom_torsion_site_symmetry_2
_geom_torsion_site_symmetry_3
_geom_torsion_site_symmetry_4
_geom_torsion_publ_flag
N003 B1 N002 N004 24.3(4) . . . . ?
C00A B1 N002 N004 -158.1(2) . . . . ?
N002 B1 N003 C00E 80.3(2) . . . . ?
C00A B1 N003 C00E -97.02(19) . . . . ?
N002 B1 N003 C00D -65.4(2) . . . . ?
C00A B1 N003 C00D 117.33(17) . . . . ?
B1 N002 N004 N1 -114.8(3) . . . . ?
C00A N001 C005 C008 -97.4(2) . . . . ?
C009 N001 C005 C008 87.67(19) . . . . ?
C00A N001 C005 C007 86.3(2) . . . . ?
C009 N001 C005 C007 -88.66(19) . . . . ?
C008 C005 C007 C00H -3.5(3) . . . . ?
N001 C005 C007 C00H 172.76(15) . . . . ?
C008 C005 C007 C00G 173.02(16) . . . . ?
N001 C005 C007 C00G -10.7(2) . . . . ?
C007 C005 C008 C00C 3.8(3) . . . . ?
N001 C005 C008 C00C -172.38(15) . . . . ?
C007 C005 C008 C00B -171.26(16) . . . . ?
N001 C005 C008 C00B 12.6(2) . . . . ?
C00A N001 C009 C00Q 124.44(16) . . . . ?
C005 N001 C009 C00Q -60.06(19) . . . . ?
C00A N001 C009 C00I -115.07(17) . . . . ?
C005 N001 C009 C00I 60.42(19) . . . . ?
C00A N001 C009 C00J 6.13(19) . . . . ?
C005 N001 C009 C00J -178.38(14) . . . . ?
C005 N001 C00A C00F -165.78(15) . . . . ?
C009 N001 C00A C00F 9.24(19) . . . . ?
C005 N001 C00A B1 9.8(3) . . . . ?
C009 N001 C00A B1 -175.14(14) . . . . ?
N002 B1 C00A N001 -16.8(2) . . . . ?
N003 B1 C00A N001 160.86(16) . . . . ?
N002 B1 C00A C00F 157.92(16) . . . . ?
N003 B1 C00A C00F -24.4(3) . . . . ?
C00C C008 C00B C00W 58.0(2) . . . . ?
C005 C008 C00B C00W -126.98(19) . . . . ?
C00C C008 C00B C00P -63.7(2) . . . . ?
C005 C008 C00B C00P 111.36(19) . . . . ?
C005 C008 C00C C00L -1.0(3) . . . . ?
C00B C008 C00C C00L 174.41(17) . . . . ?
B1 N003 C00D C00S -44.3(2) . . . . ?
C00E N003 C00D C00S 170.27(15) . . . . ?
B1 N003 C00D C00R -161.08(15) . . . . ?
C00E N003 C00D C00R 53.50(19) . . . . ?
B1 N003 C00D C00N 75.6(2) . . . . ?
C00E N003 C00D C00N -69.8(2) . . . . ?
B1 N003 C00E C00O 45.5(2) . . . . ?
C00D N003 C00E C00O -168.34(15) . . . . ?
B1 N003 C00E C00U 162.69(15) . . . . ?
C00D N003 C00E C00U -51.12(19) . . . . ?
B1 N003 C00E C00V -73.51(19) . . . . ?
C00D N003 C00E C00V 72.7(2) . . . . ?
N001 C00A C00F C00K -142.99(16) . . . . ?
B1 C00A C00F C00K 41.6(2) . . . . ?
N001 C00A C00F C00J -20.58(18) . . . . ?
B1 C00A C00F C00J 164.01(16) . . . . ?
N001 C00A C00F C00M 95.31(16) . . . . ?
B1 C00A C00F C00M -80.1(2) . . . . ?
C00H C007 C00G C00Y 66.4(2) . . . . ?
C005 C007 C00G C00Y -110.1(2) . . . . ?
C00H C007 C00G C00T -56.1(2) . . . . ?
C005 C007 C00G C00T 127.41(18) . . . . ?
C005 C007 C00H C00L 0.3(3) . . . . ?
C00G C007 C00H C00L -176.40(17) . . . . ?
C00Q C009 C00J C00F -136.10(15) . . . . ?
C00I C009 C00J C00F 100.44(17) . . . . ?
N001 C009 C00J C00F -18.72(17) . . . . ?
C00K C00F C00J C009 150.73(15) . . . . ?
C00A C00F C00J C009 24.18(18) . . . . ?
C00M C00F C00J C009 -89.51(17) . . . . ?
C008 C00C C00L C00H -2.0(3) . . . . ?
C007 C00H C00L C00C 2.4(3) . . . . ?
N003 C00D C00R C00Z -56.5(2) . . . . ?
C00S C00D C00R C00Z -174.04(15) . . . . ?
C00N C00D C00R C00Z 70.7(2) . . . . ?
N003 C00E C00U C00Z 51.0(2) . . . . ?
C00O C00E C00U C00Z 169.20(18) . . . . ?
C00V C00E C00U C00Z -75.7(2) . . . . ?
C00D C00R C00Z C00U 58.1(2) . . . . ?
C00E C00U C00Z C00R -55.0(2) . . . . ?
N002 N004 N1 C00X -173.39(16) . . . . ?
C010 C00X N1 N004 -159.22(18) . . . . ?
C013 C00X N1 N004 22.8(3) . . . . ?
C013 C00X C010 C011 -1.7(3) . . . . ?
N1 C00X C010 C011 -179.81(19) . . . . ?
C00X C010 C011 C014 1.5(3) . . . . ?
C010 C00X C013 C015 1.1(3) . . . . ?
N1 C00X C013 C015 179.0(2) . . . . ?
C010 C011 C014 C015 -0.6(3) . . . . ?
C011 C014 C015 C013 0.0(4) . . . . ?
C00X C013 C015 C014 -0.3(4) . . . . ?
